data_4332790
loop_
_publ_author_name
'Desrochers, Patrick J.'
'Telser, Joshua'
'Zvyagin, S. A.'
'Ozarowski, Andrew'
'Krzystek, J.'
'Vicic, David A.'

_publ_section_title
;
 Electronic Structure of Four-CoordinateC3vNickel(II) Scorpionate
 Complexes:&#x00A0; Investigation by High-Frequency and -Field Electron
 Paramagnetic Resonance and Electronic Absorption Spectroscopies
;
_journal_issue 22
_journal_name_full 'Inorganic Chemistry'
_journal_page_first 8930
_journal_page_last 8941
_journal_paper_doi 10.1021/ic060843c
_journal_volume 45
_journal_year 2006
_chemical_formula_sum 'C15 H20 B Br N6 Ni'
_chemical_formula_weight 433.80
_chemical_name_systematic
; 
 ? 
;
_space_group_IT_number 26
_symmetry_cell_setting orthorhombic
_symmetry_space_group_name_Hall 'P 2c -2'
_symmetry_space_group_name_H-M 'P m c 21'
_atom_sites_solution_hydrogens geom
_atom_sites_solution_primary direct
_atom_sites_solution_secondary difmap
_audit_creation_method SHELXL-97
_cell_angle_alpha 90.00
_cell_angle_beta 90.00
_cell_angle_gamma 90.00
_cell_formula_units_Z 4
_cell_length_a 13.209(2)
_cell_length_b 8.0823(16)
_cell_length_c 17.639(4)
_cell_measurement_reflns_used 2428
_cell_measurement_temperature 298(2)
_cell_measurement_theta_max 34.5111
_cell_measurement_theta_min 2.5199
_cell_volume 1883.1(6)
_computing_structure_refinement 'SHELXL-97 (Sheldrick, 1997)'
_computing_structure_solution 'SHELXS-97 (Sheldrick, 1990)'
_diffrn_ambient_temperature 298(2)
_diffrn_measured_fraction_theta_full 0.999
_diffrn_measured_fraction_theta_max 0.999
_diffrn_measurement_device_type 'Rigaku-AFC8-Mercury CCD'
_diffrn_measurement_method \w
_diffrn_radiation_monochromator graphite
_diffrn_radiation_source 'fine-focus sealed tube'
_diffrn_radiation_type MoK\a
_diffrn_radiation_wavelength 0.71070
_diffrn_reflns_av_R_equivalents 0.0645
_diffrn_reflns_av_sigmaI/netI 0.0550
_diffrn_reflns_limit_h_max 14
_diffrn_reflns_limit_h_min -17
_diffrn_reflns_limit_k_max 10
_diffrn_reflns_limit_k_min -8
_diffrn_reflns_limit_l_max 23
_diffrn_reflns_limit_l_min -23
_diffrn_reflns_number 18648
_diffrn_reflns_theta_full 28.00
_diffrn_reflns_theta_max 28.00
_diffrn_reflns_theta_min 2.52
_exptl_absorpt_coefficient_mu 3.161
_exptl_absorpt_correction_T_max 1.000
_exptl_absorpt_correction_T_min 0.6445
_exptl_absorpt_correction_type multi-scan
_exptl_crystal_colour pink
_exptl_crystal_density_diffrn 1.530
_exptl_crystal_density_method 'not measured'
_exptl_crystal_description prism
_exptl_crystal_F_000 880
_exptl_crystal_size_max 0.35
_exptl_crystal_size_mid 0.35
_exptl_crystal_size_min 0.30
_refine_diff_density_max 0.796
_refine_diff_density_min -0.591
_refine_diff_density_rms 0.089
_refine_ls_abs_structure_details 'Flack H D (1983), Acta Cryst. A39, 876-881'
_refine_ls_abs_structure_Flack 0.042(14)
_refine_ls_extinction_method none
_refine_ls_goodness_of_fit_ref 1.062
_refine_ls_hydrogen_treatment mixed
_refine_ls_matrix_type full
_refine_ls_number_parameters 258
_refine_ls_number_reflns 4732
_refine_ls_number_restraints 1
_refine_ls_restrained_S_all 1.061
_refine_ls_R_factor_all 0.0683
_refine_ls_R_factor_gt 0.0532
_refine_ls_shift/su_max 0.007
_refine_ls_shift/su_mean 0.000
_refine_ls_structure_factor_coef Fsqd
_refine_ls_weighting_details 'calc w=1/[\s^2^(Fo^2^)+(0.0622P)^2^+0.4079P] where P=(Fo^2^+2Fc^2^)/3'
_refine_ls_weighting_scheme calc
_refine_ls_wR_factor_gt 0.1268
_refine_ls_wR_factor_ref 0.1370
_reflns_number_gt 3771
_reflns_number_total 4732
_reflns_threshold_expression >2sigma(I)
_cod_data_source_file ic060843csup1.cif
_cod_data_source_block Tp*NiBr
_cod_depositor_comments
;
The following automatic conversions were performed:

'_exptl_absorpt_correction_type' value 'Multi-scan' changed to
'multi-scan' according to
/home/saulius/struct/CIF-dictionaries/cif_core.dic dictionary named
'cif_core.dic' version 2.4.2 from 2011-04-26.

Automatic conversion script
Id: cif_fix_values 1891 2012-01-12 08:04:46Z andrius 
;
_cod_original_sg_symbol_H-M Pmc21
_cod_database_code 4332790

loop_
_symmetry_equiv_pos_as_xyz
'x, y, z'
'-x, y, z'
'x, -y, z+1/2'
'-x, -y, z+1/2'

loop_
_atom_site_label
_atom_site_type_symbol
_atom_site_fract_x
_atom_site_fract_y
_atom_site_fract_z
_atom_site_U_iso_or_equiv
_atom_site_adp_type
_atom_site_occupancy
_atom_site_symmetry_multiplicity
_atom_site_calc_flag
_atom_site_refinement_flags
Br1 Br 0.0000 -0.24312(13) 0.09432(5) 0.0680(3) Uani 1 2 d S
Br2 Br -0.5000 -0.90366(14) -0.16616(5) 0.0777(3) Uani 1 2 d S
Ni1 Ni 0.0000 -0.34012(10) -0.02783(5) 0.0373(2) Uani 1 2 d S
Ni2 Ni -0.5000 -0.83798(10) -0.03994(5) 0.0407(2) Uani 1 2 d S
N1 N -0.1065(3) -0.4827(5) -0.0704(2) 0.0371(8) Uani 1 1 d .
N2 N -0.0955(3) -0.5218(5) -0.1461(2) 0.0387(8) Uani 1 1 d .
N3 N 0.0000 -0.1936(7) -0.1162(4) 0.0464(15) Uani 1 2 d S
N4 N 0.0000 -0.2719(8) -0.1867(3) 0.0442(14) Uani 1 2 d S
N5 N -0.5000 -0.6033(6) -0.0062(3) 0.0362(12) Uani 1 2 d S
N6 N -0.5000 -0.5824(7) 0.0716(3) 0.0375(13) Uani 1 2 d S
N7 N -0.4038(3) -0.8404(5) 0.1047(2) 0.0428(9) Uani 1 1 d .
N8 N -0.3936(3) -0.9014(5) 0.0324(3) 0.0439(9) Uani 1 1 d .
C1 C -0.1945(3) -0.5435(5) -0.0467(3) 0.0404(10) Uani 1 1 d .
C2 C -0.2426(4) -0.6238(7) -0.1074(4) 0.0526(12) Uani 1 1 d .
H2A H -0.3046 -0.6784 -0.1065 0.063 Uiso 1 1 calc R
C3 C -0.1789(4) -0.6047(6) -0.1684(3) 0.0454(11) Uani 1 1 d .
C4 C -0.1939(5) -0.6609(8) -0.2490(3) 0.0635(16) Uani 1 1 d .
H4A H -0.1297 -0.6626 -0.2746 0.095 Uiso 1 1 calc R
H4B H -0.2387 -0.5858 -0.2746 0.095 Uiso 1 1 calc R
H4C H -0.2226 -0.7699 -0.2493 0.095 Uiso 1 1 calc R
C5 C 0.0000 -0.0276(10) -0.1293(5) 0.0499(19) Uani 1 2 d S
C6 C 0.0000 -0.0056(12) -0.2080(6) 0.067(3) Uani 1 2 d S
H6A H 0.0000 0.0955 -0.2331 0.081 Uiso 1 2 calc SR
C7 C 0.0000 -0.1552(12) -0.2410(5) 0.058(2) Uani 1 2 d S
C8 C -0.5000 -0.4566(8) -0.0385(4) 0.0391(14) Uani 1 2 d S
C9 C -0.5000 -0.3362(9) 0.0174(5) 0.0484(18) Uani 1 2 d S
H9A H -0.5000 -0.2223 0.0101 0.058 Uiso 1 2 calc SR
C10 C -0.5000 -0.4177(10) 0.0850(5) 0.0498(19) Uani 1 2 d S
C11 C -0.5000 -0.3448(13) 0.1650(6) 0.074(3) Uani 1 2 d S
H11A H -0.5000 -0.4339 0.2010 0.111 Uiso 1 2 d SR
H11B H -0.4407 -0.2780 0.1722 0.111 Uiso 0.50 1 d PR
C12 C -0.5000 -0.4288(11) -0.1234(5) 0.066(2) Uani 1 2 d S
H12A H -0.5000 -0.5334 -0.1492 0.099 Uiso 1 2 d SR
H12B H -0.5593 -0.3674 -0.1373 0.099 Uiso 0.50 1 d PR
C13 C 0.0000 0.0936(10) -0.0670(6) 0.068(2) Uani 1 2 d S
H13A H 0.0000 0.0363 -0.0193 0.102 Uiso 1 2 d SR
H13B H 0.0593 0.1618 -0.0705 0.102 Uiso 0.50 1 d PR
C14 C 0.0000 -0.2079(15) -0.3244(5) 0.076(3) Uani 1 2 d S
H14A H 0.0000 -0.3265 -0.3279 0.113 Uiso 1 2 d SR
H14B H -0.0593 -0.1648 -0.3488 0.113 Uiso 0.50 1 d PR
C15 C -0.3234(4) -0.8874(7) 0.1467(3) 0.0510(13) Uani 1 1 d .
C16 C -0.2631(4) -0.9808(7) 0.1019(4) 0.0620(15) Uani 1 1 d .
H16A H -0.2029 -1.0314 0.1164 0.074 Uiso 1 1 calc R
C17 C -0.3069(4) -0.9880(6) 0.0301(4) 0.0497(12) Uani 1 1 d .
C18 C -0.2719(5) -1.0719(7) -0.0397(5) 0.0685(17) Uani 1 1 d .
H18A H -0.3276 -1.1300 -0.0624 0.103 Uiso 1 1 calc R
H18B H -0.2193 -1.1491 -0.0272 0.103 Uiso 1 1 calc R
H18C H -0.2463 -0.9912 -0.0747 0.103 Uiso 1 1 calc R
C19 C -0.3104(5) -0.8312(9) 0.2268(4) 0.0709(19) Uani 1 1 d .
H19A H -0.3707 -0.8557 0.2551 0.106 Uiso 1 1 calc R
H19B H -0.2983 -0.7141 0.2277 0.106 Uiso 1 1 calc R
H19C H -0.2539 -0.8877 0.2492 0.106 Uiso 1 1 calc R
C20 C -0.2287(4) -0.5262(8) 0.0340(4) 0.0582(14) Uani 1 1 d .
H20A H -0.2077 -0.4207 0.0533 0.087 Uiso 1 1 calc R
H20B H -0.1993 -0.6128 0.0640 0.087 Uiso 1 1 calc R
H20C H -0.3012 -0.5341 0.0362 0.087 Uiso 1 1 calc R
B2 B -0.5000 -0.7351(10) 0.1221(5) 0.0414(19) Uani 1 2 d S
B1 B 0.0000 -0.4599(12) -0.1871(6) 0.0394(17) Uani 1 2 d S
H91 H -0.5000 -0.663(11) 0.202(5) 0.07(3) Uiso 1 2 d S
H90 H 0.0000 -0.491(10) -0.223(4) 0.03(2) Uiso 1 2 d S

loop_
_atom_site_aniso_label
_atom_site_aniso_U_11
_atom_site_aniso_U_22
_atom_site_aniso_U_33
_atom_site_aniso_U_23
_atom_site_aniso_U_13
_atom_site_aniso_U_12
Br1 0.0716(6) 0.0740(6) 0.0584(5) -0.0163(5) 0.000 0.000
Br2 0.0945(8) 0.0763(6) 0.0623(5) -0.0150(5) 0.000 0.000
Ni1 0.0348(4) 0.0295(4) 0.0475(5) 0.0004(4) 0.000 0.000
Ni2 0.0379(4) 0.0336(4) 0.0505(6) -0.0013(4) 0.000 0.000
N1 0.0312(18) 0.0341(18) 0.046(2) 0.0042(16) 0.0025(16) 0.0009(15)
N2 0.0364(19) 0.0345(19) 0.045(2) 0.0020(16) -0.0040(16) -0.0019(16)
N3 0.044(3) 0.023(3) 0.072(4) 0.006(3) 0.000 0.000
N4 0.034(3) 0.053(4) 0.045(3) 0.014(3) 0.000 0.000
N5 0.037(3) 0.025(2) 0.047(3) 0.003(2) 0.000 0.000
N6 0.039(3) 0.033(3) 0.040(3) 0.004(2) 0.000 0.000
N7 0.0332(18) 0.041(2) 0.054(2) 0.0107(18) -0.0016(17) -0.0001(17)
N8 0.033(2) 0.0344(18) 0.064(3) 0.0017(19) 0.0038(18) 0.0053(16)
C1 0.034(2) 0.035(2) 0.053(3) 0.009(2) 0.004(2) 0.0010(17)
C2 0.031(2) 0.047(3) 0.079(3) -0.001(3) -0.007(3) -0.006(2)
C3 0.037(3) 0.041(2) 0.059(3) 0.003(2) -0.009(2) -0.002(2)
C4 0.053(3) 0.073(4) 0.064(4) -0.014(3) -0.010(3) -0.008(3)
C5 0.037(4) 0.038(4) 0.074(5) 0.005(4) 0.000 0.000
C6 0.056(5) 0.054(5) 0.091(7) 0.047(5) 0.000 0.000
C7 0.054(5) 0.066(6) 0.053(4) 0.027(4) 0.000 0.000
C8 0.034(3) 0.040(3) 0.044(4) 0.009(3) 0.000 0.000
C9 0.042(4) 0.033(4) 0.070(5) -0.003(4) 0.000 0.000
C10 0.034(3) 0.049(4) 0.066(5) -0.021(4) 0.000 0.000
C11 0.082(7) 0.067(6) 0.073(6) -0.030(5) 0.000 0.000
C12 0.067(6) 0.047(5) 0.083(7) 0.018(4) 0.000 0.000
C13 0.071(6) 0.037(4) 0.095(7) -0.009(4) 0.000 0.000
C14 0.078(7) 0.093(7) 0.056(5) 0.033(5) 0.000 0.000
C15 0.035(3) 0.053(3) 0.065(3) 0.024(3) -0.005(2) -0.003(2)
C16 0.040(3) 0.055(3) 0.092(4) 0.021(3) 0.000(3) 0.012(3)
C17 0.033(2) 0.041(2) 0.075(3) 0.009(2) 0.004(3) 0.002(2)
C18 0.055(3) 0.048(3) 0.103(5) -0.008(3) 0.014(4) 0.009(3)
C19 0.053(4) 0.095(5) 0.065(4) 0.020(4) -0.009(3) 0.003(3)
C20 0.045(3) 0.063(3) 0.066(3) 0.008(3) 0.014(3) -0.004(3)
B2 0.024(3) 0.041(4) 0.059(5) 0.014(4) 0.000 0.000
B1 0.027(4) 0.049(4) 0.042(5) -0.001(4) 0.000 0.000

loop_
_atom_type_symbol
_atom_type_description
_atom_type_scat_dispersion_real
_atom_type_scat_dispersion_imag
_atom_type_scat_source
C C 0.0033 0.0016 'International Tables Vol C Tables 4.2.6.8 and 6.1.1.4'
H H 0.0000 0.0000 'International Tables Vol C Tables 4.2.6.8 and 6.1.1.4'
B B 0.0013 0.0007 'International Tables Vol C Tables 4.2.6.8 and 6.1.1.4'
Br Br -0.2901 2.4595 'International Tables Vol C Tables 4.2.6.8 and 6.1.1.4'
N N 0.0061 0.0033 'International Tables Vol C Tables 4.2.6.8 and 6.1.1.4'
Ni Ni 0.3393 1.1124 'International Tables Vol C Tables 4.2.6.8 and 6.1.1.4'

loop_
_geom_angle_atom_site_label_1
_geom_angle_atom_site_label_2
_geom_angle_atom_site_label_3
_geom_angle
_geom_angle_site_symmetry_1
_geom_angle_site_symmetry_3
N3 Ni1 N1 92.88(17) . .
N3 Ni1 N1 92.88(17) . 2
N1 Ni1 N1 91.3(2) . 2
N3 Ni1 Br1 122.77(19) . .
N1 Ni1 Br1 124.00(12) . .
N1 Ni1 Br1 124.00(12) 2 .
N8 Ni2 N8 91.3(2) . 2_455
N8 Ni2 N5 93.14(16) . .
N8 Ni2 N5 93.14(16) 2_455 .
N8 Ni2 Br2 124.80(13) . .
N8 Ni2 Br2 124.80(13) 2_455 .
N5 Ni2 Br2 120.81(17) . .
C1 N1 N2 108.2(4) . .
C1 N1 Ni1 136.1(4) . .
N2 N1 Ni1 115.4(3) . .
C3 N2 N1 108.0(4) . .
C3 N2 B1 134.0(5) . .
N1 N2 B1 117.9(5) . .
C5 N3 N4 107.2(6) . .
C5 N3 Ni1 137.0(6) . .
N4 N3 Ni1 115.8(4) . .
C7 N4 N3 108.5(7) . .
C7 N4 B1 134.2(8) . .
N3 N4 B1 117.3(6) . .
C8 N5 N6 108.6(5) . .
C8 N5 Ni2 136.9(5) . .
N6 N5 Ni2 114.4(4) . .
C10 N6 N5 107.1(5) . .
C10 N6 B2 134.1(7) . .
N5 N6 B2 118.8(6) . .
C15 N7 N8 109.3(4) . .
C15 N7 B2 133.4(5) . .
N8 N7 B2 117.2(5) . .
C17 N8 N7 107.3(4) . .
C17 N8 Ni2 136.6(4) . .
N7 N8 Ni2 116.0(3) . .
N1 C1 C2 109.0(5) . .
N1 C1 C20 121.9(5) . .
C2 C1 C20 129.1(5) . .
C3 C2 C1 105.6(4) . .
C3 C2 H2A 127.2 . .
C1 C2 H2A 127.2 . .
N2 C3 C2 109.1(5) . .
N2 C3 C4 122.1(5) . .
C2 C3 C4 128.7(5) . .
C3 C4 H4A 109.5 . .
C3 C4 H4B 109.5 . .
H4A C4 H4B 109.5 . .
C3 C4 H4C 109.5 . .
H4A C4 H4C 109.5 . .
H4B C4 H4C 109.5 . .
N3 C5 C6 107.1(8) . .
N3 C5 C13 121.9(8) . .
C6 C5 C13 131.0(8) . .
C7 C6 C5 108.4(7) . .
C7 C6 H6A 125.8 . .
C5 C6 H6A 125.8 . .
C6 C7 N4 108.8(8) . .
C6 C7 C14 131.9(8) . .
N4 C7 C14 119.3(9) . .
N5 C8 C9 109.0(6) . .
N5 C8 C12 124.2(7) . .
C9 C8 C12 126.9(7) . .
C10 C9 C8 106.5(6) . .
C10 C9 H9A 126.7 . .
C8 C9 H9A 126.7 . .
N6 C10 C9 108.8(7) . .
N6 C10 C11 122.8(8) . .
C9 C10 C11 128.4(8) . .
C10 C11 H11A 108.7 . .
C10 C11 H11B 109.9 . .
H11A C11 H11B 109.5 . .
C8 C12 H12A 109.8 . .
C8 C12 H12B 109.3 . .
H12A C12 H12B 109.5 . .
C5 C13 H13A 109.5 . .
C5 C13 H13B 109.5 . .
H13A C13 H13B 109.5 . .
C7 C14 H14A 109.9 . .
C7 C14 H14B 109.3 . .
H14A C14 H14B 109.5 . .
N7 C15 C16 107.5(5) . .
N7 C15 C19 121.6(5) . .
C16 C15 C19 130.8(5) . .
C15 C16 C17 108.0(5) . .
C15 C16 H16A 126.0 . .
C17 C16 H16A 126.0 . .
N8 C17 C16 107.8(5) . .
N8 C17 C18 122.0(6) . .
C16 C17 C18 130.2(5) . .
C17 C18 H18A 109.5 . .
C17 C18 H18B 109.5 . .
H18A C18 H18B 109.5 . .
C17 C18 H18C 109.5 . .
H18A C18 H18C 109.5 . .
H18B C18 H18C 109.5 . .
C15 C19 H19A 109.5 . .
C15 C19 H19B 109.5 . .
H19A C19 H19B 109.5 . .
C15 C19 H19C 109.5 . .
H19A C19 H19C 109.5 . .
H19B C19 H19C 109.5 . .
C1 C20 H20A 109.5 . .
C1 C20 H20B 109.5 . .
H20A C20 H20B 109.5 . .
C1 C20 H20C 109.5 . .
H20A C20 H20C 109.5 . .
H20B C20 H20C 109.5 . .
N6 B2 N7 109.1(4) . 2_455
N6 B2 N7 109.1(4) . .
N7 B2 N7 109.1(6) 2_455 .
N6 B2 H91 103(3) . .
N7 B2 H91 113.0(16) 2_455 .
N7 B2 H91 113.0(16) . .
N4 B1 N2 108.8(5) . 2
N4 B1 N2 108.8(5) . .
N2 B1 N2 110.2(6) 2 .
N4 B1 H90 112(7) . .
N2 B1 H90 109(3) 2 .
N2 B1 H90 109(3) . .

loop_
_geom_bond_atom_site_label_1
_geom_bond_atom_site_label_2
_geom_bond_distance
_geom_bond_site_symmetry_2
Br1 Ni1 2.2928(13) .
Br2 Ni2 2.2887(13) .
Ni1 N3 1.957(6) .
Ni1 N1 1.968(4) .
Ni1 N1 1.968(4) 2
Ni2 N8 1.966(4) .
Ni2 N8 1.966(4) 2_455
Ni2 N5 1.987(5) .
N1 C1 1.331(6) .
N1 N2 1.379(5) .
N2 C3 1.349(6) .
N2 B1 1.538(6) .
N3 C5 1.361(9) .
N3 N4 1.395(9) .
N4 C7 1.344(10) .
N4 B1 1.519(11) .
N5 C8 1.316(8) .
N5 N6 1.383(8) .
N6 C10 1.352(8) .
N6 B2 1.522(10) .
N7 C15 1.348(6) .
N7 N8 1.375(6) .
N7 B2 1.560(6) .
N8 C17 1.343(6) .
C1 C2 1.404(8) .
C1 C20 1.499(8) .
C2 C3 1.374(8) .
C2 H2A 0.9300 .
C3 C4 1.507(8) .
C4 H4A 0.9600 .
C4 H4B 0.9600 .
C4 H4C 0.9600 .
C5 C6 1.399(12) .
C5 C13 1.473(12) .
C6 C7 1.342(14) .
C6 H6A 0.9300 .
C7 C14 1.532(13) .
C8 C9 1.385(10) .
C8 C12 1.513(12) .
C9 C10 1.363(12) .
C9 H9A 0.9300 .
C10 C11 1.528(12) .
C11 H11A 0.9601 .
C11 H11B 0.9600 .
C12 H12A 0.9600 .
C12 H12B 0.9600 .
C13 H13A 0.9601 .
C13 H13B 0.9600 .
C14 H14A 0.9600 .
C14 H14B 0.9600 .
C15 C16 1.353(8) .
C15 C19 1.495(9) .
C16 C17 1.393(9) .
C16 H16A 0.9300 .
C17 C18 1.479(10) .
C18 H18A 0.9600 .
C18 H18B 0.9600 .
C18 H18C 0.9600 .
C19 H19A 0.9600 .
C19 H19B 0.9600 .
C19 H19C 0.9600 .
C20 H20A 0.9600 .
C20 H20B 0.9600 .
C20 H20C 0.9600 .
B2 N7 1.560(6) 2_455
B2 H91 1.52(9) .
B1 N2 1.538(6) 2
B1 H90 0.68(7) .
